data_7703977
loop_
_publ_author_name
'Liu, Weiming'
'Liu, Caiyun'
'Wu, Wenli'
'Zhang, Guanyun'
'Zhang, Jian'
'Tung, Chen-Ho'
'Wang, Yifeng'

_publ_section_title
;
 Effects of organic ammonium cations on the isolation of {Ti<sub>4</sub>}
 cyclic clusters from water: an <sup>17</sup>O NMR study.
;
_journal_issue 18
_journal_name_full 'Dalton transactions (Cambridge, England : 2003)'
_journal_page_first 5957
_journal_page_last 5964
_journal_paper_doi 10.1039/d0dt00165a
_journal_volume 49
_journal_year 2020
_chemical_formula_moiety '2(H8 O40 S8 Ti4), 7(C8 H22 N2), 2(C8 H21 N2), 6(H2 O), 3(Cl), O4 S'
_chemical_formula_sum 'C72 H224 Cl3 N18 O90 S17 Ti8'
_chemical_formula_weight 3817.25
_space_group_crystal_system triclinic
_space_group_IT_number 2
_space_group_name_Hall '-P 1'
_space_group_name_H-M_alt 'P -1'
_atom_sites_solution_hydrogens mixed
_audit_creation_date 2020-03-25
_audit_creation_method
;
Olex2 1.2-beta
(compiled 2018.05.29 svn.r3508 for OlexSys, GUI svn.r5506)
;
_audit_update_record
;
2020-03-28 deposited with the CCDC.	2020-04-06 downloaded from the CCDC.
;
_cell_angle_alpha 109.769(2)
_cell_angle_beta 90.193(2)
_cell_angle_gamma 109.105(2)
_cell_formula_units_Z 1
_cell_length_a 15.4295(4)
_cell_length_b 17.3585(5)
_cell_length_c 18.1126(4)
_cell_measurement_reflns_used 14657
_cell_measurement_temperature 173.00(10)
_cell_measurement_theta_max 75.7490
_cell_measurement_theta_min 2.5590
_cell_volume 4278.2(2)
_computing_cell_refinement 'CrysAlisPro 1.171.40.25a (Rigaku OD, 2018)'
_computing_data_collection 'CrysAlisPro 1.171.40.25a (Rigaku OD, 2018)'
_computing_data_reduction 'CrysAlisPro 1.171.40.25a (Rigaku OD, 2018)'
_computing_molecular_graphics 'Olex2 (Dolomanov et al., 2009)'
_computing_publication_material 'Olex2 (Dolomanov et al., 2009)'
_computing_structure_refinement 'ShelXL (Sheldrick, 2015)'
_computing_structure_solution 'ShelXL (Sheldrick, 2015)'
_diffrn_ambient_environment N~2~
_diffrn_ambient_temperature 173.00(10)
_diffrn_detector 'CCD plate'
_diffrn_detector_area_resol_mean 10.0000
_diffrn_detector_type HyPix
_diffrn_measured_fraction_theta_full 0.986
_diffrn_measured_fraction_theta_max 0.941
_diffrn_measurement_details
;
List of Runs (angles in degrees, time in seconds):

  # Type    Start    End  Width  t~exp~   \w     \q     \k     \f   Frames
#--------------------------------------------------------------------------
  1  \w    -80.00  22.00   1.00    0.20    --  -48.45  98.00-139.00  102
  2  \w     -8.00  78.00   1.00    0.20    --   48.45 -98.00 113.00   86
  3  \w    -71.00 -13.00   1.00    2.00    --  -86.25  98.00-139.00   58
  4  \w   -122.00 -82.00   1.00    2.00    --  -86.25 -98.00 113.00   40
  5  \w    103.00 147.00   1.00    2.00    --  106.49  98.00-139.00   44
  6  \w     42.00 109.00   1.00    2.00    --  106.49 -98.00 113.00   67
  7  \w    -63.00 -10.00   1.00    0.20    --  -48.45  57.00  60.00   53
  8  \w     -6.00  23.00   1.00    0.20    --  -48.45  57.00  60.00   29
  9  \w    -71.00  23.00   1.00    0.20    --  -48.45  77.00-180.00   94
 10  \w    -61.00  25.00   1.00    0.20    --  -48.45  37.00 150.00   86
 11  \w     36.00 116.00   1.00    2.00    --  106.49-125.00 120.00   80
 12  \w     86.00 178.00   1.00    2.00    --  106.49  77.00 -90.00   92
 13  \w     94.00 178.00   1.00    2.00    --  106.49  61.00-180.00   84
 14  \w     35.00 118.00   1.00    2.00    --  106.49 -45.00 -60.00   83
 15  \w     93.00 178.00   1.00    2.00    --  106.49  15.00-150.00   85
 16  \w     38.00 108.00   1.00    2.00    --  106.49 -94.00-180.00   70
 17  \w     42.00 123.00   1.00    2.00    --  106.49 -61.00-180.00   81
 18  \w     90.00 178.00   1.00    2.00    --  106.49  61.00 -60.00   88
 19  \w     34.00  60.00   1.00    2.00    --  106.49-125.00 -30.00   26
 20  \w     76.00 117.00   1.00    2.00    --  106.49-125.00 -30.00   41
 21  \w     35.00 119.00   1.00    2.00    --  106.49 -61.00 -90.00   84
;
_diffrn_measurement_device 'four-circle diffractometer'
_diffrn_measurement_device_type 'XtaLAB Synergy, Dualflex, HyPix'
_diffrn_measurement_method '\w scans'
_diffrn_orient_matrix_type 'CrysAlisPro convention (1999,Acta A55,543-557)'
_diffrn_orient_matrix_UB_11 -0.0062193000
_diffrn_orient_matrix_UB_12 -0.0660323000
_diffrn_orient_matrix_UB_13 -0.0837102000
_diffrn_orient_matrix_UB_21 -0.0773304000
_diffrn_orient_matrix_UB_22 -0.0702734000
_diffrn_orient_matrix_UB_23 0.0193353000
_diffrn_orient_matrix_UB_31 -0.0730295000
_diffrn_orient_matrix_UB_32 0.0287923000
_diffrn_orient_matrix_UB_33 -0.0304010000
_diffrn_radiation_monochromator mirror
_diffrn_radiation_probe x-ray
_diffrn_radiation_type CuK\a
_diffrn_radiation_wavelength 1.54184
_diffrn_reflns_av_R_equivalents 0.1331
_diffrn_reflns_av_unetI/netI 0.1130
_diffrn_reflns_Laue_measured_fraction_full 0.986
_diffrn_reflns_Laue_measured_fraction_max 0.941
_diffrn_reflns_limit_h_max 16
_diffrn_reflns_limit_h_min -19
_diffrn_reflns_limit_k_max 21
_diffrn_reflns_limit_k_min -20
_diffrn_reflns_limit_l_max 22
_diffrn_reflns_limit_l_min -22
_diffrn_reflns_number 42809
_diffrn_reflns_point_group_measured_fraction_full 0.986
_diffrn_reflns_point_group_measured_fraction_max 0.941
_diffrn_reflns_theta_full 67.684
_diffrn_reflns_theta_max 76.628
_diffrn_reflns_theta_min 2.614
_diffrn_source 'micro-focus sealed X-ray tube'
_diffrn_source_type 'PhotonJet (Cu) X-ray Source'
_exptl_absorpt_coefficient_mu 6.253
_exptl_absorpt_correction_T_max 1.00000
_exptl_absorpt_correction_T_min 0.33223
_exptl_absorpt_correction_type multi-scan
_exptl_absorpt_process_details
;
CrysAlisPro 1.171.40.25a (Rigaku Oxford Diffraction, 2018)
Empirical absorption correction using spherical harmonics,
 implemented in SCALE3 ABSPACK scaling algorithm.
;
_exptl_crystal_colour colourless
_exptl_crystal_colour_primary colourless
_exptl_crystal_density_diffrn 1.482
_exptl_crystal_description block
_exptl_crystal_F_000 2001
_exptl_crystal_size_max 0.12
_exptl_crystal_size_mid 0.05
_exptl_crystal_size_min 0.04
_refine_diff_density_max 1.653
_refine_diff_density_min -1.256
_refine_diff_density_rms 0.209
_refine_ls_extinction_method none
_refine_ls_goodness_of_fit_ref 1.045
_refine_ls_hydrogen_treatment constr
_refine_ls_matrix_type full
_refine_ls_number_parameters 987
_refine_ls_number_reflns 16946
_refine_ls_number_restraints 303
_refine_ls_restrained_S_all 1.042
_refine_ls_R_factor_all 0.1876
_refine_ls_R_factor_gt 0.1504
_refine_ls_shift/su_max 0.003
_refine_ls_shift/su_mean 0.000
_refine_ls_structure_factor_coef Fsqd
_refine_ls_weighting_details 'w=1/[\s^2^(Fo^2^)+(0.0820P)^2^+182.8221P] where P=(Fo^2^+2Fc^2^)/3'
_refine_ls_weighting_scheme calc
_refine_ls_wR_factor_gt 0.3949
_refine_ls_wR_factor_ref 0.4155
_reflns_Friedel_coverage 0.000
_reflns_number_gt 12571
_reflns_number_total 16946
_reflns_threshold_expression 'I > 2\s(I)'
_cod_data_source_file d0dt00165a2.cif
_cod_data_source_block ti4-ocda
_cod_depositor_comments 'Adding full bibliography for 7703974--7703977.cif.'
_cod_original_cell_volume 4278.1(2)
_cod_database_code 7703977
_shelx_shelxl_version_number 2014/7
_chemical_oxdiff_formula 'Ti O C SN'
_shelx_space_group_comment
;
The symmetry employed for this shelxl refinement is uniquely defined
by the following loop, which should always be used as a source of
symmetry information in preference to the above space-group names.
They are only intended as comments.
;
_shelx_estimated_absorpt_t_max 0.788
_shelx_estimated_absorpt_t_min 0.521
_reflns_odcompleteness_completeness 98.70
_reflns_odcompleteness_iscentric 1
_reflns_odcompleteness_theta 66.97
_olex2_refinement_description
;
1. Fixed Uiso
 At 1.2 times of:
  All C(H,H) groups, All N(H,H) groups, All N(H,H,H) groups
 At 1.5 times of:
  All O(H,H) groups
2. Restrained distances
 S1_1-O1_1 = S1_1-O2_1 = S1_1-O3_1 = S1_1-O4_1
 1.5 with sigma of 0.02
 C22-C21 = C23-C22 = C24-C23 = C25-C24 = C26-C25 = C27-C26 = C28-C27
 1.45 with sigma of 0.01
 C11-C10 = C9-C10 = C9-C8 = C5-C37 = N6-C5 = C7-C37
 1.45 with sigma of 0.01
 N5-C36 = C36-C35 = C35-C34 = C34-C33 = C33-C32 = C32-C31 = C31-C30 = C30-C29 =
  N4-C29
 1.45 with sigma of 0.01
 C2-C1 = C4-C3
 1.45 with sigma of 0.02
 C16-C15 = C19-C18
 1.45 with sigma of 0.02
 O1_1-O3_1 \\sim O2_1-O4_1 \\sim O1_1-O4_1 \\sim O2_1-O3_1 \\sim O1_1-O2_1
\\sim O3_1-O4_1
 with sigma of 0.04
 O1_1-O2_1 \\sim O3_1-O4_1
 Cl1_2-Cl1_2 \\sim Cl1_2-Cl1_2
 with sigma of 0.02
3. Uiso/Uaniso restraints and constraints
C21 \\sim N2 \\sim C22 \\sim C23 \\sim C24 \\sim C25 \\sim C26 \\sim C27 \\sim
C28 \\sim N3: within 1.7A with sigma of 0.04 and sigma for terminal atoms of
0.08
C11 \\sim C10 \\sim C9 \\sim C8 \\sim C7 \\sim C37 \\sim C5 \\sim N6 \\sim C12
\\sim N7: within 1.7A with sigma of 0.01 and sigma for terminal atoms of 0.02
C36 \\sim C35 \\sim C34 \\sim C33 \\sim C32 \\sim C31 \\sim C30 \\sim C29 \\sim
N4: within 1.7A with sigma of 0.01 and sigma for terminal atoms of 0.02
Uanis(C21) \\sim Ueq, Uanis(C22) \\sim Ueq, Uanis(C23) \\sim Ueq, Uanis(C24)
\\sim Ueq, Uanis(C25) \\sim Ueq, Uanis(C26) \\sim Ueq, Uanis(C27) \\sim Ueq,
Uanis(C28) \\sim Ueq: with sigma of 0.01 and sigma for terminal atoms of 0.02
Uanis(O33) \\sim Ueq, Uanis(O30) \\sim Ueq, Uanis(O13) \\sim Ueq: with sigma of
0.002 and sigma for terminal atoms of 0.004
Uanis(O28) \\sim Ueq: with sigma of 0.01 and sigma for terminal atoms of 0.02
4. Rigid body (RIGU) restrains
 S1_1, O1_1, O2_1, O3_1, O4_1
 with sigma for 1-2 distances of 0.004 and sigma for 1-3 distances of 0.004
5. Others
 Fixed Sof: Cl3(0.5) Cl1(0.5) S1(0.5) O1(0.5) O2(0.5) O3(0.5) O4(0.5) Cl1(0.5)
6.a Riding coordinates:
 N6(H6A,H6B), O39(H39A,H39B), O38(H38A,H38B), O37(H37C,H37D)
6.b Free rotating group:
 O5(H5A,H5B)
6.c Rotating group:
 O25(H25A,H25B), O15(H15A,H15B), O32(H32A,H32B)
6.d Secondary CH2 refined with riding coordinates:
 C20(H20A,H20B), C21(H21A,H21B), C13(H13A,H13B), C19(H19A,H19B), C36(H36A,
 H36B), C12(H12A,H12B), C18(H18A,H18B), C28(H28A,H28B), C17(H17A,H17B),
 C16(H16A,H16B), C15(H15C,H15D), C14(H14A,H14B), C11(H11A,H11B), C37(H37A,H37B),
  C22(H22A,H22B), C9(H9D,H9E), C7(H7D,H7E), C24(H24A,H24B), C25(H25C,H25D),
 C35(H35A,H35B), C8(H8D,H8E), C29(H29A,H29B), C27(H27A,H27B), C30(H30A,H30B),
 C32(H32C,H32D), C31(H31A,H31B), C10(H10A,H10B), C23(H23A,H23B), C26(H26A,H26B),
  C33(H33A,H33B), C1(H1D,H1E), C2(H2D,H2E), C3(H3D,H3E), C4(H4D,H4E), C34(H34A,
 H34B), C5(H5F,H5G)
6.e Idealised Me refined as rotating group:
 N8(H8A,H8B,H8C), N7(H7A,H7B,H7C), N9(H9A,H9B,H9C), N3(H3A,H3B,H3C), N2(H2A,
 H2B,H2C), N5(H5C,H5D,H5E), N4(H4A,H4B,H4C), N1(H1A,H1B,H1C)
;
_smtbx_masks_special_details
;
A solvent mask was calculated and 76 electrons were
found in a volume of 222\%A^3 in 3 voids per unit cell.
This is consistent with the presence of 4[H2O] per Formula Unit 
which account for 80 electrons per unit cell.
;
_olex2_submission_special_instructions 'No special instructions were received'
_oxdiff_exptl_absorpt_empirical_details
;
Empirical correction (ABSPACK) includes:
- Absorption correction using spherical harmonics
- Frame scaling
;
_oxdiff_exptl_absorpt_empirical_full_max 1.814
_oxdiff_exptl_absorpt_empirical_full_min 0.304

loop_
_space_group_symop_operation_xyz
'x, y, z'
'-x, -y, -z'

loop_
_atom_site_label
_atom_site_type_symbol
_atom_site_fract_x
_atom_site_fract_y
_atom_site_fract_z
_atom_site_U_iso_or_equiv
_atom_site_adp_type
_atom_site_occupancy
_atom_site_site_symmetry_order
_atom_site_calc_flag
_atom_site_refinement_flags_posn
_atom_site_refinement_flags_adp
_atom_site_refinement_flags_occupancy
_atom_site_disorder_assembly
_atom_site_disorder_group
Ti1 Ti 0.13101(13) 0.53142(15) 0.85712(13) 0.0259(5) Uani 1 1 d . . . . .
Ti2 Ti 0.35752(13) 0.52764(15) 0.85905(12) 0.0255(5) Uani 1 1 d . . . . .
Ti4 Ti 0.11971(14) 0.49216(17) 0.65372(13) 0.0294(5) Uani 1 1 d . . . . .
Ti3 Ti 0.34763(14) 0.49730(17) 0.65795(13) 0.0314(5) Uani 1 1 d . . . . .
S6 S 0.50623(19) 0.4289(2) 0.85658(17) 0.0286(6) Uani 1 1 d . . . . .
S4 S 0.17566(19) 0.3619(2) 0.85342(17) 0.0280(6) Uani 1 1 d . . . . .
S3 S 0.1724(2) 0.6347(2) 1.04737(19) 0.0342(7) Uani 1 1 d . . . . .
S8 S 0.3631(2) 0.5330(3) 0.49177(19) 0.0370(8) Uani 1 1 d . . . . .
S7 S 0.1763(2) 0.3172(2) 0.56189(19) 0.0366(7) Uani 1 1 d . . . . .
S5 S 0.4875(2) 0.6757(2) 0.7944(2) 0.0359(7) Uani 1 1 d . . . . .
S2 S 0.1407(3) 0.6816(3) 0.7840(2) 0.0428(8) Uani 1 1 d . . . . .
S1 S -0.1064(2) 0.4311(3) 0.6432(3) 0.0488(10) Uani 1 1 d . . . . .
O33 O 0.2508(6) 0.5268(5) 0.6565(5) 0.0281(17) Uani 1 1 d . U . . .
O20 O 0.1167(6) 0.4184(6) 0.8710(5) 0.0327(19) Uani 1 1 d . . . . .
O17 O 0.2510(5) 0.5649(6) 0.8698(5) 0.0281(18) Uani 1 1 d . . . . .
O16 O 0.2756(5) 0.4201(6) 0.8771(5) 0.0285(18) Uani 1 1 d . . . . .
O25 O -0.0178(5) 0.4826(6) 0.8482(5) 0.034(2) Uani 1 1 d . . . . .
H25A H -0.0374 0.4361 0.8622 0.052 Uiso 1 1 d GR . . . .
H25B H -0.0425 0.4621 0.7980 0.052 Uiso 1 1 d GR . . . .
O19 O 0.1549(6) 0.3106(6) 0.9039(6) 0.036(2) Uani 1 1 d . . . . .
O15 O 0.3802(6) 0.6014(6) 0.9862(5) 0.0303(19) Uani 1 1 d . . . . .
H15A H 0.3307 0.5804 1.0106 0.045 Uiso 1 1 d GR . . . .
H15B H 0.4269 0.5941 1.0113 0.045 Uiso 1 1 d GR . . . .
O10 O 0.4637(6) 0.4999(6) 0.8884(5) 0.034(2) Uani 1 1 d . . . . .
O11 O 0.4740(7) 0.3688(7) 0.8992(5) 0.039(2) Uani 1 1 d . . . . .
O9 O 0.4396(6) 0.6413(6) 0.8561(5) 0.034(2) Uani 1 1 d . . . . .
O13 O 0.6068(6) 0.4719(6) 0.8740(5) 0.0330(19) Uani 1 1 d . U . . .
O14 O 0.3442(5) 0.4801(6) 0.7589(5) 0.0278(18) Uani 1 1 d . . . . .
O26 O 0.1206(6) 0.6353(6) 0.8423(5) 0.0318(19) Uani 1 1 d . . . . .
O41 O -0.0141(6) 0.4490(7) 0.6153(6) 0.041(2) Uani 1 1 d . . . . .
O30 O 0.1246(6) 0.6145(6) 0.7028(5) 0.035(2) Uani 1 1 d . U . . .
O4 O 0.3911(6) 0.5080(8) 0.5575(5) 0.043(2) Uani 1 1 d . . . . .
O12 O 0.4784(6) 0.3858(7) 0.7722(5) 0.035(2) Uani 1 1 d . . . . .
O6 O 0.4322(6) 0.6192(7) 0.7167(5) 0.041(2) Uani 1 1 d . . . . .
O34 O 0.2722(6) 0.3717(7) 0.6023(5) 0.039(2) Uani 1 1 d . . . . .
O27 O 0.1095(5) 0.4760(6) 0.7427(5) 0.0318(19) Uani 1 1 d . . . . .
O18 O 0.1600(6) 0.3114(7) 0.7705(6) 0.041(2) Uani 1 1 d . . . . .
O21 O 0.1109(6) 0.5829(6) 0.9680(5) 0.0320(19) Uani 1 1 d . . . . .
O24 O 0.1084(6) 0.6472(7) 1.1059(6) 0.041(2) Uani 1 1 d . . . . .
O31 O 0.1163(6) 0.3718(7) 0.5865(6) 0.041(2) Uani 1 1 d . . . . .
O36 O 0.1782(7) 0.2919(8) 0.4778(6) 0.047(3) Uani 1 1 d . . . . .
O42 O -0.1092(7) 0.3862(8) 0.6976(6) 0.049(3) Uani 1 1 d . . . . .
O22 O 0.2314(7) 0.7177(7) 1.0446(6) 0.049(3) Uani 1 1 d . . . . .
O32 O 0.1260(6) 0.5209(7) 0.5445(6) 0.041(2) Uani 1 1 d . . . . .
H32A H 0.1837 0.5317 0.5300 0.062 Uiso 1 1 d GR . . . .
H32B H 0.1166 0.5718 0.5522 0.062 Uiso 1 1 d GR . . . .
O3 O 0.4466(7) 0.5829(8) 0.4695(6) 0.047(3) Uani 1 1 d . . . . .
O5 O 0.4617(7) 0.4520(9) 0.6567(6) 0.051(3) Uani 1 1 d . . . . .
H5A H 0.5103 0.4767 0.6376 0.076 Uiso 1 1 d G . . . .
H5B H 0.4814 0.4274 0.6844 0.076 Uiso 1 1 d G . . . .
O35 O 0.1435(8) 0.2441(7) 0.5875(7) 0.053(3) Uani 1 1 d . . . . .
N8 N 0.3332(8) 1.3704(9) 1.0006(7) 0.044(3) Uani 1 1 d . . . . .
H8A H 0.3501 1.4261 1.0360 0.053 Uiso 1 1 calc GR . . . .
H8B H 0.2759 1.3548 0.9747 0.053 Uiso 1 1 calc GR . . . .
H8C H 0.3746 1.3672 0.9650 0.053 Uiso 1 1 calc GR . . . .
O23 O 0.2245(7) 0.5829(8) 1.0594(6) 0.047(3) Uani 1 1 d . . . . .
O2 O 0.3129(8) 0.4527(8) 0.4253(6) 0.057(3) Uani 1 1 d . . . . .
O7 O 0.5779(7) 0.6703(10) 0.7934(7) 0.065(4) Uani 1 1 d . . . . .
O8 O 0.4877(10) 0.7636(8) 0.8136(7) 0.064(3) Uani 1 1 d . . . . .
O1 O 0.3066(7) 0.5854(8) 0.5205(7) 0.053(3) Uani 1 1 d . . . . .
N7 N -0.3055(9) -0.2583(9) 0.3068(8) 0.046(3) Uani 1 1 d . U . . .
H7A H -0.3580 -0.3061 0.2877 0.056 Uiso 1 1 calc GR . . . .
H7B H -0.3070 -0.2289 0.3587 0.056 Uiso 1 1 calc GR . . . .
H7C H -0.2554 -0.2755 0.3019 0.056 Uiso 1 1 calc GR . . . .
O29 O 0.2420(9) 0.7303(10) 0.7981(8) 0.080(4) Uani 1 1 d . . . . .
N9 N 0.3456(9) 0.7572(8) 0.9381(8) 0.046(3) Uani 1 1 d . . . . .
H9A H 0.2999 0.7389 0.9665 0.055 Uiso 1 1 calc GR . . . .
H9B H 0.3709 0.7152 0.9178 0.055 Uiso 1 1 calc GR . . . .
H9C H 0.3215 0.7675 0.8980 0.055 Uiso 1 1 calc GR . . . .
N3 N -0.0170(8) 0.2621(9) 0.6759(8) 0.048(3) Uani 1 1 d . U . . .
H3A H -0.0224 0.2265 0.6247 0.057 Uiso 1 1 calc GR . . . .
H3B H 0.0414 0.2780 0.6997 0.057 Uiso 1 1 calc GR . . . .
H3C H -0.0288 0.3106 0.6774 0.057 Uiso 1 1 calc GR . . . .
O28 O 0.0901(11) 0.7346(10) 0.7907(8) 0.081(4) Uani 1 1 d . U . . .
O44 O -0.1754(9) 0.3705(12) 0.5724(9) 0.088(5) Uani 1 1 d . . . . .
N2 N -0.3745(11) -0.3154(10) 0.5517(9) 0.063(4) Uani 1 1 d . U . . .
H2A H -0.4293 -0.3464 0.5197 0.076 Uiso 1 1 calc GR . . . .
H2B H -0.3487 -0.3529 0.5591 0.076 Uiso 1 1 calc GR . . . .
H2C H -0.3356 -0.2808 0.5288 0.076 Uiso 1 1 calc GR . . . .
C20 C 0.3316(13) 1.3118(11) 1.0419(11) 0.057(4) Uani 1 1 d . . . . .
H20A H 0.2825 1.3111 1.0770 0.069 Uiso 1 1 calc R . . . .
H20B H 0.3915 1.3330 1.0753 0.069 Uiso 1 1 calc R . . . .
N5 N -0.6893(12) -0.2685(11) 0.6555(11) 0.079(5) Uani 1 1 d D . . . .
H5C H -0.6810 -0.3078 0.6105 0.095 Uiso 1 1 calc GR . . . .
H5D H -0.7441 -0.2613 0.6481 0.095 Uiso 1 1 calc GR . . . .
H5E H -0.6897 -0.2884 0.6960 0.095 Uiso 1 1 calc GR . . . .
N4 N -0.2829(11) 0.3940(13) 0.7748(11) 0.079(5) Uani 1 1 d D U . . .
H4A H -0.2772 0.4172 0.8285 0.095 Uiso 1 1 calc GR . . . .
H4B H -0.3014 0.4278 0.7539 0.095 Uiso 1 1 calc GR . . . .
H4C H -0.2274 0.3919 0.7593 0.095 Uiso 1 1 calc GR . . . .
C21 C -0.3901(14) -0.2622(14) 0.6265(13) 0.077(6) Uani 1 1 d D U . . .
H21A H -0.4165 -0.2995 0.6576 0.093 Uiso 1 1 calc R . . . .
H21B H -0.4364 -0.2370 0.6174 0.093 Uiso 1 1 calc R . . . .
C13 C 0.4174(13) 0.8382(13) 0.9902(12) 0.067(5) Uani 1 1 d . . . . .
H13A H 0.4487 0.8252 1.0298 0.080 Uiso 1 1 calc R . . . .
H13B H 0.4643 0.8606 0.9582 0.080 Uiso 1 1 calc R . . . .
C19 C 0.3139(15) 1.2204(14) 0.9842(12) 0.074(6) Uani 1 1 d D . . . .
H19A H 0.2549 1.1997 0.9497 0.089 Uiso 1 1 calc R . . . .
H19B H 0.3641 1.2206 0.9504 0.089 Uiso 1 1 calc R . . . .
C36 C -0.6145(17) -0.1856(12) 0.6745(18) 0.117(7) Uani 1 1 d D U . . .
H36A H -0.5988 -0.1762 0.6245 0.141 Uiso 1 1 calc R . . . .
H36B H -0.5594 -0.1895 0.6992 0.141 Uiso 1 1 calc R . . . .
C12 C -0.2994(15) -0.2009(13) 0.2616(12) 0.068(4) Uani 1 1 d . U . . .
H12A H -0.3551 -0.1841 0.2652 0.082 Uiso 1 1 calc R . . . .
H12B H -0.2974 -0.2329 0.2052 0.082 Uiso 1 1 calc R . . . .
C18 C 0.3093(16) 1.1607(12) 1.0268(14) 0.081(7) Uani 1 1 d D . . . .
H18A H 0.3629 1.1883 1.0688 0.097 Uiso 1 1 calc R . . . .
H18B H 0.2526 1.1535 1.0532 0.097 Uiso 1 1 calc R . . . .
C28 C -0.0832(15) 0.2159(14) 0.7174(13) 0.075(5) Uani 1 1 d D U . . .
H28A H -0.0830 0.2579 0.7704 0.090 Uiso 1 1 calc R . . . .
H28B H -0.1458 0.1948 0.6882 0.090 Uiso 1 1 calc R . . . .
C17 C 0.3089(18) 1.0737(14) 0.9775(15) 0.087(7) Uani 1 1 d . . . . .
H17A H 0.3581 1.0806 0.9427 0.104 Uiso 1 1 calc R . . . .
H17B H 0.2489 1.0409 0.9431 0.104 Uiso 1 1 calc R . . . .
C16 C 0.3238(17) 1.0211(13) 1.0238(14) 0.086(7) Uani 1 1 d D . . . .
H16A H 0.3740 1.0598 1.0679 0.103 Uiso 1 1 calc R . . . .
H16B H 0.2668 1.0011 1.0474 0.103 Uiso 1 1 calc R . . . .
C15 C 0.3477(16) 0.9442(12) 0.9783(13) 0.078(6) Uani 1 1 d D . . . .
H15C H 0.3976 0.9615 0.9466 0.094 Uiso 1 1 calc R . . . .
H15D H 0.2930 0.8994 0.9412 0.094 Uiso 1 1 calc R . . . .
C14 C 0.3788(15) 0.9059(13) 1.0312(12) 0.074(6) Uani 1 1 d . . . . .
H14A H 0.4262 0.9533 1.0738 0.089 Uiso 1 1 calc R . . . .
H14B H 0.3256 0.8803 1.0563 0.089 Uiso 1 1 calc R . . . .
C11 C -0.2145(18) -0.1200(14) 0.2927(13) 0.086(5) Uani 1 1 d D U . . .
H11A H -0.2241 -0.0825 0.3446 0.103 Uiso 1 1 calc R . . . .
H11B H -0.1617 -0.1376 0.3019 0.103 Uiso 1 1 calc R . . . .
C37 C 0.0251(19) 0.1974(14) 0.3072(13) 0.108(6) Uani 1 1 d D U . . .
H37A H 0.0449 0.1853 0.3529 0.129 Uiso 1 1 calc R . . . .
H37B H -0.0364 0.2032 0.3146 0.129 Uiso 1 1 calc R . . . .
C22 C -0.3075(16) -0.1917(17) 0.6724(17) 0.118(9) Uani 1 1 d D U . . .
H22A H -0.2665 -0.1711 0.6359 0.142 Uiso 1 1 calc R . . . .
H22B H -0.2741 -0.2143 0.7020 0.142 Uiso 1 1 calc R . . . .
C9 C -0.1025(19) 0.0062(17) 0.2686(15) 0.118(6) Uani 1 1 d D U . . .
H9D H -0.1078 0.0478 0.3201 0.142 Uiso 1 1 calc R . . . .
H9E H -0.0526 -0.0150 0.2776 0.142 Uiso 1 1 calc R . . . .
C7 C 0.014(2) 0.1224(17) 0.2362(14) 0.116(6) Uani 1 1 d D U . . .
H7D H 0.0276 0.1432 0.1914 0.139 Uiso 1 1 calc R . . . .
H7E H 0.0619 0.0974 0.2427 0.139 Uiso 1 1 calc R . . . .
C24 C -0.253(2) -0.036(2) 0.769(2) 0.142(10) Uani 1 1 d D U . . .
H24A H -0.2134 -0.0482 0.8038 0.170 Uiso 1 1 calc R . . . .
H24B H -0.2819 0.0030 0.8044 0.170 Uiso 1 1 calc R . . . .
C25 C -0.191(2) 0.014(2) 0.7289(19) 0.139(10) Uani 1 1 d D U . . .
H25C H -0.2296 0.0189 0.6879 0.167 Uiso 1 1 calc R . . . .
H25D H -0.1532 -0.0201 0.7009 0.167 Uiso 1 1 calc R . . . .
C35 C -0.632(2) -0.1094(16) 0.7270(19) 0.136(7) Uani 1 1 d D U . . .
H35A H -0.6723 -0.0948 0.6950 0.164 Uiso 1 1 calc R . . . .
H35B H -0.6693 -0.1276 0.7666 0.164 Uiso 1 1 calc R . . . .
C8 C -0.075(2) 0.0532(19) 0.2152(16) 0.126(6) Uani 1 1 d D U . . .
H8D H -0.1224 0.0787 0.2101 0.151 Uiso 1 1 calc R . . . .
H8E H -0.0757 0.0104 0.1624 0.151 Uiso 1 1 calc R . . . .
C29 C -0.351(2) 0.3064(15) 0.747(2) 0.150(8) Uani 1 1 d D U . . .
H29A H -0.3993 0.3064 0.7828 0.180 Uiso 1 1 calc R . . . .
H29B H -0.3807 0.2959 0.6943 0.180 Uiso 1 1 calc R . . . .
C27 C -0.066(2) 0.1424(18) 0.727(2) 0.131(10) Uani 1 1 d D U . . .
H27A H -0.0019 0.1622 0.7520 0.157 Uiso 1 1 calc R . . . .
H27B H -0.0721 0.0979 0.6739 0.157 Uiso 1 1 calc R . . . .
C30 C -0.325(2) 0.2321(19) 0.740(3) 0.157(8) Uani 1 1 d D U . . .
H30A H -0.2916 0.2413 0.7908 0.188 Uiso 1 1 calc R . . . .
H30B H -0.2825 0.2250 0.6990 0.188 Uiso 1 1 calc R . . . .
C32 C -0.463(3) 0.116(2) 0.770(2) 0.157(8) Uani 1 1 d D U . . .
H32C H -0.4981 0.1533 0.7969 0.188 Uiso 1 1 calc R . . . .
H32D H -0.4216 0.1138 0.8104 0.188 Uiso 1 1 calc R . . . .
C31 C -0.407(2) 0.154(2) 0.718(2) 0.160(8) Uani 1 1 d D U . . .
H31A H -0.4506 0.1642 0.6853 0.192 Uiso 1 1 calc R . . . .
H31B H -0.3883 0.1069 0.6817 0.192 Uiso 1 1 calc R . . . .
C10 C -0.1890(18) -0.0679(15) 0.2426(14) 0.110(6) Uani 1 1 d D U . . .
H10A H -0.2395 -0.0458 0.2376 0.132 Uiso 1 1 calc R . . . .
H10B H -0.1855 -0.1069 0.1892 0.132 Uiso 1 1 calc R . . . .
C23 C -0.327(2) -0.1181(18) 0.728(2) 0.151(11) Uani 1 1 d D U . . .
H23A H -0.3714 -0.1052 0.6991 0.181 Uiso 1 1 calc R . . . .
H23B H -0.3589 -0.1381 0.7690 0.181 Uiso 1 1 calc R . . . .
C26 C -0.128(2) 0.102(2) 0.774(2) 0.155(11) Uani 1 1 d D U . . .
H26A H -0.0909 0.0991 0.8170 0.186 Uiso 1 1 calc R . . . .
H26B H -0.1650 0.1387 0.7987 0.186 Uiso 1 1 calc R . . . .
C33 C -0.526(3) 0.028(2) 0.726(2) 0.159(7) Uani 1 1 d D U . . .
H33A H -0.5817 0.0331 0.7024 0.191 Uiso 1 1 calc R . . . .
H33B H -0.4964 0.0004 0.6813 0.191 Uiso 1 1 calc R . . . .
O43 O -0.1260(13) 0.5076(13) 0.6739(13) 0.120(7) Uani 1 1 d . . . . .
N1 N -0.0356(9) 0.6563(9) 0.9755(8) 0.048(3) Uani 1 1 d . . . . .
H1A H -0.0664 0.6558 1.0182 0.057 Uiso 1 1 calc GR . . . .
H1B H 0.0014 0.6238 0.9707 0.057 Uiso 1 1 calc GR . . . .
H1C H -0.0771 0.6332 0.9311 0.057 Uiso 1 1 calc GR . . . .
C1 C 0.0222(11) 0.7480(10) 0.9863(10) 0.047(4) Uani 1 1 d D . . . .
H1D H 0.0635 0.7742 1.0370 0.057 Uiso 1 1 calc R . . . .
H1E H 0.0617 0.7473 0.9433 0.057 Uiso 1 1 calc R . . . .
C2 C -0.0329(12) 0.8036(11) 0.9863(11) 0.053(4) Uani 1 1 d D . . . .
H2D H -0.0713 0.8054 1.0302 0.064 Uiso 1 1 calc R . . . .
H2E H -0.0752 0.7766 0.9362 0.064 Uiso 1 1 calc R . . . .
C3 C 0.0244(12) 0.8949(11) 0.9953(11) 0.055(4) Uani 1 1 d D . . . .
H3D H 0.0662 0.9214 1.0458 0.066 Uiso 1 1 calc R . . . .
H3E H 0.0637 0.8923 0.9520 0.066 Uiso 1 1 calc R . . . .
C4 C -0.0268(13) 0.9533(11) 0.9945(11) 0.056(4) Uani 1 1 d D . . . .
H4D H -0.0677 0.9535 1.0365 0.067 Uiso 1 1 calc R . . . .
H4E H -0.0673 0.9269 0.9433 0.067 Uiso 1 1 calc R . . . .
C34 C -0.557(2) -0.029(2) 0.770(2) 0.152(7) Uani 1 1 d D U . . .
H34A H -0.5768 0.0027 0.8197 0.182 Uiso 1 1 calc R . . . .
H34B H -0.5038 -0.0433 0.7849 0.182 Uiso 1 1 calc R . . . .
N6 N 0.0973(19) 0.3547(14) 0.3806(13) 0.122(7) Uani 1 1 d D U . . .
H6A H 0.0417 0.3623 0.3819 0.147 Uiso 1 1 d R . . . .
H6B H 0.1424 0.4046 0.3819 0.147 Uiso 1 1 d R . . . .
C5 C 0.0900(19) 0.2811(14) 0.3094(13) 0.109(6) Uani 1 1 d D U . . .
H5F H 0.1520 0.2762 0.3035 0.130 Uiso 1 1 calc R . . . .
H5G H 0.0711 0.2931 0.2634 0.130 Uiso 1 1 calc R . . . .
O39 O -0.1551(11) 0.5968(11) 0.8321(9) 0.087(5) Uani 1 1 d . . . . .
H39A H -0.2051 0.5549 0.8321 0.131 Uiso 1 1 d R . . . .
H39B H -0.1295 0.5724 0.7925 0.131 Uiso 1 1 d R . . . .
O38 O -0.3150(9) 0.5578(14) 0.7354(8) 0.105(6) Uani 1 1 d . . . . .
H38A H -0.2642 0.5707 0.7653 0.157 Uiso 1 1 d R . . . .
H38B H -0.3378 0.5977 0.7602 0.157 Uiso 1 1 d R . . . .
Cl3 Cl -0.1157(13) 0.1277(14) 0.4963(10) 0.137(8) Uani 0.5 1 d . . P A 2
O37 O -0.043(2) 0.3564(16) 0.4456(13) 0.169(12) Uani 1 1 d . . . . .
H37C H -0.0287 0.3619 0.4942 0.254 Uiso 1 1 d R . . . .
H37D H -0.0848 0.3046 0.4250 0.254 Uiso 1 1 d R . . . .
Cl1 Cl -0.3356(12) -0.1668(9) 0.4789(8) 0.095(4) Uani 0.5 1 d . . P B 2
S1_1 S -0.1896(15) 0.1581(11) 0.4775(9) 0.143(6) Uani 0.5 1 d D U P C 1
O1_1 O -0.181(3) 0.205(2) 0.4214(17) 0.133(10) Uani 0.5 1 d D U P C 1
O2_1 O -0.093(2) 0.174(3) 0.512(3) 0.158(12) Uani 0.5 1 d D U P C 1
O3_1 O -0.239(3) 0.0629(14) 0.444(2) 0.157(11) Uani 0.5 1 d D U P C 1
O4_1 O -0.236(3) 0.198(2) 0.5460(17) 0.151(11) Uani 0.5 1 d D U P C 1
Cl1_2 Cl -0.3998(12) -0.1807(12) 0.4594(8) 0.116(6) Uani 0.5 1 d D . P D 1

loop_
_atom_site_aniso_label
_atom_site_aniso_U_11
_atom_site_aniso_U_22
_atom_site_aniso_U_33
_atom_site_aniso_U_23
_atom_site_aniso_U_13
_atom_site_aniso_U_12
Ti1 0.0135(9) 0.0459(13) 0.0317(11) 0.0214(10) 0.0126(8) 0.0195(9)
Ti2 0.0146(9) 0.0445(13) 0.0272(10) 0.0202(9) 0.0108(8) 0.0148(9)
Ti4 0.0134(9) 0.0529(14) 0.0336(11) 0.0230(10) 0.0102(8) 0.0186(10)
Ti3 0.0166(10) 0.0620(16) 0.0290(11) 0.0251(11) 0.0127(8) 0.0216(10)
S6 0.0184(13) 0.0503(18) 0.0313(15) 0.0218(13) 0.0103(11) 0.0223(13)
S4 0.0203(13) 0.0406(16) 0.0294(14) 0.0174(12) 0.0091(11) 0.0134(12)
S3 0.0235(14) 0.056(2) 0.0339(16) 0.0230(14) 0.0153(12) 0.0206(14)
S8 0.0257(15) 0.064(2) 0.0301(15) 0.0267(15) 0.0117(12) 0.0158(15)
S7 0.0327(16) 0.0500(19) 0.0305(15) 0.0151(14) 0.0101(12) 0.0182(15)
S5 0.0204(14) 0.053(2) 0.0392(17) 0.0274(15) 0.0119(12) 0.0084(14)
S2 0.047(2) 0.054(2) 0.0409(18) 0.0266(16) 0.0117(15) 0.0244(17)
S1 0.0202(15) 0.081(3) 0.069(2) 0.048(2) 0.0151(15) 0.0263(17)
O33 0.025(2) 0.032(2) 0.029(2) 0.0106(17) 0.0049(17) 0.0113(17)
O20 0.019(4) 0.049(5) 0.042(5) 0.025(4) 0.015(4) 0.018(4)
O17 0.021(4) 0.042(5) 0.029(4) 0.020(4) 0.012(3) 0.013(4)
O16 0.018(4) 0.046(5) 0.034(4) 0.021(4) 0.011(3) 0.019(4)
O25 0.015(4) 0.058(6) 0.045(5) 0.028(5) 0.014(4) 0.023(4)
O19 0.026(4) 0.048(5) 0.049(5) 0.034(5) 0.012(4) 0.013(4)
O15 0.020(4) 0.052(5) 0.030(4) 0.023(4) 0.009(3) 0.018(4)
O10 0.026(4) 0.053(6) 0.029(4) 0.017(4) 0.008(3) 0.019(4)
O11 0.040(5) 0.056(6) 0.037(5) 0.028(5) 0.018(4) 0.024(5)
O9 0.026(4) 0.049(5) 0.035(5) 0.025(4) 0.011(4) 0.012(4)
O13 0.022(3) 0.044(3) 0.038(3) 0.014(3) 0.005(3) 0.018(3)
O14 0.012(3) 0.049(5) 0.030(4) 0.023(4) 0.010(3) 0.012(4)
O26 0.025(4) 0.047(5) 0.039(5) 0.025(4) 0.015(4) 0.022(4)
O41 0.013(4) 0.071(7) 0.041(5) 0.026(5) 0.011(4) 0.013(4)
O30 0.033(3) 0.037(3) 0.036(3) 0.0135(18) 0.0053(18) 0.0155(18)
O4 0.026(5) 0.087(8) 0.034(5) 0.037(5) 0.017(4) 0.029(5)
O12 0.027(4) 0.062(6) 0.032(5) 0.021(4) 0.006(4) 0.032(4)
O6 0.025(4) 0.065(6) 0.038(5) 0.033(5) 0.004(4) 0.007(4)
O34 0.029(5) 0.059(6) 0.035(5) 0.016(4) 0.008(4) 0.025(5)
O27 0.016(4) 0.048(5) 0.038(5) 0.022(4) 0.008(3) 0.012(4)
O18 0.032(5) 0.055(6) 0.037(5) 0.011(4) 0.004(4) 0.023(5)
O21 0.022(4) 0.052(5) 0.029(4) 0.015(4) 0.014(3) 0.020(4)
O24 0.031(5) 0.058(6) 0.042(5) 0.023(5) 0.023(4) 0.018(5)
O31 0.028(5) 0.051(6) 0.042(5) 0.011(4) 0.011(4) 0.018(4)
O36 0.043(6) 0.071(7) 0.030(5) 0.016(5) 0.008(4) 0.028(5)
O42 0.036(5) 0.069(7) 0.049(6) 0.036(6) 0.008(4) 0.011(5)
O22 0.036(5) 0.058(7) 0.048(6) 0.022(5) 0.015(4) 0.005(5)
O32 0.017(4) 0.073(7) 0.048(6) 0.037(5) 0.009(4) 0.016(4)
O3 0.034(5) 0.075(7) 0.050(6) 0.036(6) 0.026(4) 0.028(5)
O5 0.043(6) 0.098(9) 0.039(6) 0.043(6) 0.028(5) 0.039(6)
O35 0.049(6) 0.053(6) 0.063(7) 0.036(6) 0.013(5) 0.009(5)
N8 0.034(6) 0.066(8) 0.037(6) 0.028(6) 0.009(5) 0.014(6)
O23 0.044(6) 0.073(7) 0.037(5) 0.027(5) 0.017(4) 0.029(5)
O2 0.059(7) 0.062(7) 0.044(6) 0.023(5) -0.004(5) 0.010(6)
O7 0.020(5) 0.127(11) 0.047(6) 0.037(7) 0.013(4) 0.016(6)
O8 0.087(9) 0.060(7) 0.054(7) 0.030(6) 0.021(6) 0.026(7)
O1 0.046(6) 0.082(8) 0.053(6) 0.040(6) 0.019(5) 0.035(6)
N7 0.044(7) 0.057(7) 0.048(7) 0.023(6) 0.013(5) 0.026(6)
O29 0.062(8) 0.091(10) 0.060(8) 0.042(7) 0.007(6) -0.021(7)
N9 0.046(7) 0.047(7) 0.052(7) 0.024(6) 0.026(6) 0.019(6)
N3 0.035(6) 0.065(8) 0.049(7) 0.019(6) 0.003(5) 0.025(6)
O28 0.122(11) 0.097(9) 0.078(8) 0.039(7) 0.024(7) 0.096(9)
O44 0.039(7) 0.143(14) 0.072(9) 0.049(9) -0.005(6) 0.009(8)
N2 0.063(9) 0.057(9) 0.056(9) 0.010(7) 0.021(7) 0.013(7)
C20 0.054(10) 0.056(10) 0.059(10) 0.030(8) -0.004(8) 0.006(8)
N5 0.076(12) 0.082(12) 0.078(12) 0.033(10) 0.036(9) 0.021(10)
N4 0.065(10) 0.118(13) 0.082(11) 0.044(10) 0.027(8) 0.058(9)
C21 0.071(9) 0.082(9) 0.076(9) 0.022(7) 0.028(7) 0.030(7)
C13 0.046(10) 0.072(12) 0.077(13) 0.022(10) 0.017(9) 0.017(9)
C19 0.074(13) 0.092(16) 0.071(13) 0.034(12) 0.010(10) 0.044(12)
C36 0.141(16) 0.088(12) 0.134(16) 0.060(12) 0.017(13) 0.035(12)
C12 0.083(9) 0.066(8) 0.062(8) 0.032(7) 0.010(7) 0.026(7)
C18 0.076(14) 0.057(12) 0.101(17) 0.023(11) -0.023(12) 0.020(11)
C28 0.076(9) 0.076(9) 0.074(9) 0.025(7) 0.020(7) 0.030(7)
C17 0.088(16) 0.062(13) 0.104(18) 0.025(13) -0.003(14) 0.023(12)
C16 0.087(16) 0.060(12) 0.086(16) 0.015(11) 0.000(12) 0.009(12)
C15 0.085(15) 0.055(11) 0.079(14) 0.015(10) 0.009(11) 0.015(11)
C14 0.068(13) 0.063(12) 0.066(12) 0.019(10) 0.008(10) -0.003(10)
C11 0.101(10) 0.075(9) 0.070(8) 0.025(7) 0.019(8) 0.016(8)
C37 0.119(11) 0.120(11) 0.072(9) 0.041(8) -0.009(9) 0.019(10)
C22 0.110(11) 0.118(11) 0.113(11) 0.027(8) 0.034(9) 0.038(8)
C9 0.129(11) 0.100(10) 0.087(9) 0.020(8) 0.017(9) 0.006(9)
C7 0.122(11) 0.119(11) 0.078(9) 0.028(9) 0.008(9) 0.014(10)
C24 0.142(13) 0.137(13) 0.142(13) 0.048(9) 0.028(9) 0.044(9)
C25 0.135(13) 0.139(13) 0.130(13) 0.042(9) 0.032(9) 0.038(9)
C35 0.153(15) 0.100(12) 0.148(15) 0.050(11) 0.004(12) 0.029(11)
C8 0.131(11) 0.115(11) 0.087(9) 0.016(9) 0.016(9) 0.007(9)
C29 0.128(14) 0.137(14) 0.145(14) 0.008(13) -0.010(12) 0.038(12)
C27 0.133(12) 0.125(12) 0.130(12) 0.043(9) 0.029(9) 0.040(9)
C30 0.141(14) 0.138(13) 0.152(14) 0.024(13) -0.014(12) 0.027(11)
C32 0.157(14) 0.127(13) 0.157(14) 0.045(11) -0.010(12) 0.019(11)
C31 0.147(14) 0.135(13) 0.156(14) 0.034(12) -0.011(12) 0.017(11)
C10 0.124(10) 0.090(9) 0.084(9) 0.022(8) 0.021(9) 0.006(9)
C23 0.147(13) 0.145(13) 0.150(13) 0.044(9) 0.028(9) 0.047(9)
C26 0.158(14) 0.148(13) 0.149(13) 0.053(9) 0.034(9) 0.041(9)
C33 0.160(14) 0.127(12) 0.159(14) 0.048(11) -0.008(12) 0.015(11)
O43 0.119(15) 0.117(14) 0.18(2) 0.064(14) 0.059(14) 0.098(13)
N1 0.051(8) 0.057(8) 0.060(8) 0.033(7) 0.024(6) 0.036(7)
C1 0.047(9) 0.055(9) 0.056(9) 0.022(7) 0.025(7) 0.033(8)
C2 0.065(11) 0.053(9) 0.060(10) 0.031(8) 0.025(8) 0.032(9)
C3 0.073(12) 0.053(9) 0.058(10) 0.030(8) 0.030(9) 0.036(9)
C4 0.076(12) 0.065(11) 0.055(10) 0.030(9) 0.023(9) 0.050(10)
C34 0.161(14) 0.115(12) 0.158(14) 0.048(11) -0.006(12) 0.022(11)
N6 0.147(16) 0.099(13) 0.116(14) 0.055(11) -0.031(13) 0.020(13)
C5 0.122(12) 0.119(12) 0.079(10) 0.049(9) -0.015(10) 0.021(11)
O39 0.082(10) 0.115(13) 0.073(10) 0.030(9) 0.004(8) 0.049(10)
O38 0.049(8) 0.20(2) 0.056(8) 0.028(10) 0.010(6) 0.050(10)
Cl3 0.123(13) 0.144(16) 0.076(9) -0.006(10) 0.009(8) 0.009(11)
O37 0.24(3) 0.15(2) 0.109(16) -0.001(14) -0.072(18) 0.11(2)
Cl1 0.135(11) 0.121(10) 0.095(8) 0.062(8) 0.068(8) 0.103(10)
S1_1 0.215(18) 0.104(10) 0.082(9) 0.005(7) -0.001(10) 0.051(12)
O1_1 0.18(3) 0.129(19) 0.086(15) 0.020(14) 0.007(15) 0.061(18)
O2_1 0.23(2) 0.12(2) 0.10(2) 0.008(18) -0.009(14) 0.063(16)
O3_1 0.23(3) 0.113(13) 0.096(19) 0.008(10) -0.002(17) 0.055(14)
O4_1 0.24(3) 0.11(2) 0.087(14) 0.014(13) 0.009(15) 0.065(19)
Cl1_2 0.133(11) 0.222(17) 0.103(9) 0.098(10) 0.067(8) 0.160(13)

loop_
_atom_type_symbol
_atom_type_description
_atom_type_scat_dispersion_real
_atom_type_scat_dispersion_imag
_atom_type_scat_source
C C 0.0181 0.0091 'International Tables Vol C Tables 4.2.6.8 and 6.1.1.4'
H H 0.0000 0.0000 'International Tables Vol C Tables 4.2.6.8 and 6.1.1.4'
Cl Cl 0.3639 0.7018 'International Tables Vol C Tables 4.2.6.8 and 6.1.1.4'
N N 0.0311 0.0180 'International Tables Vol C Tables 4.2.6.8 and 6.1.1.4'
O O 0.0492 0.0322 'International Tables Vol C Tables 4.2.6.8 and 6.1.1.4'
S S 0.3331 0.5567 'International Tables Vol C Tables 4.2.6.8 and 6.1.1.4'
Ti Ti 0.2191 1.8069 'International Tables Vol C Tables 4.2.6.8 and 6.1.1.4'

loop_
_geom_angle_atom_site_label_1
_geom_angle_atom_site_label_2
_geom_angle_atom_site_label_3
_geom_angle
_geom_angle_site_symmetry_1
_geom_angle_site_symmetry_3
_geom_angle_publ_flag
O20 Ti1 O25 82.6(3) . . ?
O17 Ti1 O20 92.6(4) . . ?
O17 Ti1 O25 174.6(4) . . ?
O17 Ti1 O26 97.7(4) . . ?
O17 Ti1 O27 98.6(4) . . ?
O17 Ti1 O21 99.3(4) . . ?
O26 Ti1 O20 169.7(3) . . ?
O26 Ti1 O25 87.1(4) . . ?
O26 Ti1 O21 86.9(4) . . ?
O27 Ti1 O20 92.0(4) . . ?
O27 Ti1 O25 84.0(3) . . ?
O27 Ti1 O26 87.0(4) . . ?
O27 Ti1 O21 161.7(3) . . ?
O21 Ti1 O20 90.8(4) . . ?
O21 Ti1 O25 78.4(4) . . ?
O17 Ti2 O16 86.3(3) . . ?
O17 Ti2 O15 79.9(3) . . ?
O17 Ti2 O10 159.7(4) . . ?
O17 Ti2 O9 92.1(4) . . ?
O16 Ti2 O15 90.1(3) . . ?
O10 Ti2 O16 87.2(4) . . ?
O10 Ti2 O15 80.9(3) . . ?
O10 Ti2 O9 91.8(4) . . ?
O9 Ti2 O16 172.7(4) . . ?
O9 Ti2 O15 82.5(4) . . ?
O14 Ti2 O17 98.9(4) . . ?
O14 Ti2 O16 95.4(4) . . ?
O14 Ti2 O15 174.2(4) . . ?
O14 Ti2 O10 100.9(4) . . ?
O14 Ti2 O9 91.9(4) . . ?
O33 Ti4 O41 162.1(4) . . ?
O33 Ti4 O30 92.6(4) . . ?
O33 Ti4 O31 86.1(4) . . ?
O33 Ti4 O32 83.8(3) . . ?
O41 Ti4 O31 85.9(4) . . ?
O41 Ti4 O32 79.8(4) . . ?
O30 Ti4 O41 92.6(4) . . ?
O30 Ti4 O31 170.2(4) . . ?
O30 Ti4 O32 83.4(4) . . ?
O27 Ti4 O33 99.1(4) . . ?
O27 Ti4 O41 97.8(4) . . ?
O27 Ti4 O30 92.2(4) . . ?
O27 Ti4 O31 97.6(4) . . ?
O27 Ti4 O32 174.9(4) . . ?
O31 Ti4 O32 86.8(4) . . ?
O33 Ti3 O14 99.7(4) . . ?
O33 Ti3 O4 99.6(4) . . ?
O33 Ti3 O6 93.9(4) . . ?
O33 Ti3 O34 91.2(4) . . ?
O33 Ti3 O5 176.3(5) . . ?
O14 Ti3 O4 160.6(4) . . ?
O14 Ti3 O6 87.0(4) . . ?
O14 Ti3 O34 90.4(4) . . ?
O14 Ti3 O5 79.9(3) . . ?
O4 Ti3 O6 89.6(4) . . ?
O4 Ti3 O34 91.2(4) . . ?
O4 Ti3 O5 81.0(4) . . ?
O6 Ti3 O5 89.8(5) . . ?
O34 Ti3 O6 174.6(4) . . ?
O34 Ti3 O5 85.1(5) . . ?
O11 S6 O10 107.1(5) . . ?
O11 S6 O13 110.2(6) . . ?
O13 S6 O10 107.2(5) . . ?
O12 S6 O10 109.3(5) . . ?
O12 S6 O11 112.1(6) . . ?
O12 S6 O13 110.7(5) . . ?
O20 S4 O16 108.6(5) . . ?
O19 S4 O20 107.5(5) . . ?
O19 S4 O16 106.9(5) . . ?
O18 S4 O20 109.3(5) . . ?
O18 S4 O16 109.9(5) . . ?
O18 S4 O19 114.5(6) . . ?
O24 S3 O21 105.0(5) . . ?
O22 S3 O21 107.9(6) . . ?
O22 S3 O24 110.8(6) . . ?
O22 S3 O23 112.6(7) . . ?
O23 S3 O21 107.8(6) . . ?
O23 S3 O24 112.2(6) . . ?
O3 S8 O4 107.5(6) . . ?
O3 S8 O2 110.6(7) . . ?
O2 S8 O4 108.2(7) . . ?
O1 S8 O4 108.7(6) . . ?
O1 S8 O3 110.1(7) . . ?
O1 S8 O2 111.6(7) . . ?
O34 S7 O31 108.2(6) . . ?
O36 S7 O34 108.5(6) . . ?
O36 S7 O31 109.3(6) . . ?
O35 S7 O34 108.3(6) . . ?
O35 S7 O31 109.3(6) . . ?
O35 S7 O36 113.1(7) . . ?
O6 S5 O9 107.5(5) . . ?
O7 S5 O9 109.3(6) . . ?
O7 S5 O6 109.2(7) . . ?
O7 S5 O8 113.5(9) . . ?
O8 S5 O9 107.5(6) . . ?
O8 S5 O6 109.7(7) . . ?
O30 S2 O26 108.3(6) . . ?
O29 S2 O26 106.5(6) . . ?
O29 S2 O30 104.5(7) . . ?
O28 S2 O26 112.1(7) . . ?
O28 S2 O30 112.4(8) . . ?
O28 S2 O29 112.6(10) . . ?
O41 S1 O44 106.7(7) . . ?
O42 S1 O41 108.5(6) . . ?
O42 S1 O44 108.1(8) . . ?
O43 S1 O41 110.5(10) . . ?
O43 S1 O42 114.4(11) . . ?
O43 S1 O44 108.4(12) . . ?
Ti3 O33 Ti4 146.7(5) . . ?
S4 O20 Ti1 132.2(5) . . ?
Ti1 O17 Ti2 145.8(5) . . ?
S4 O16 Ti2 135.8(5) . . ?
Ti1 O25 H25A 110.7 . . ?
Ti1 O25 H25B 110.3 . . ?
H25A O25 H25B 103.4 . . ?
Ti2 O15 H15A 111.8 . . ?
Ti2 O15 H15B 111.9 . . ?
H15A O15 H15B 102.0 . . ?
S6 O10 Ti2 138.5(6) . . ?
S5 O9 Ti2 137.0(6) . . ?
Ti2 O14 Ti3 146.7(6) . . ?
S2 O26 Ti1 139.7(6) . . ?
S1 O41 Ti4 141.9(6) . . ?
S2 O30 Ti4 137.8(6) . . ?
S8 O4 Ti3 138.2(6) . . ?
S5 O6 Ti3 141.6(6) . . ?
S7 O34 Ti3 138.7(6) . . ?
Ti4 O27 Ti1 145.8(6) . . ?
S3 O21 Ti1 135.7(5) . . ?
S7 O31 Ti4 142.3(6) . . ?
Ti4 O32 H32A 111.4 . . ?
Ti4 O32 H32B 111.0 . . ?
H32A O32 H32B 102.6 . . ?
Ti3 O5 H5A 117.0 . . ?
Ti3 O5 H5B 134.6 . . ?
H5A O5 H5B 104.6 . . ?
H8A N8 H8B 109.5 . . ?
H8A N8 H8C 109.5 . . ?
H8B N8 H8C 109.5 . . ?
C20 N8 H8A 109.5 . . ?
C20 N8 H8B 109.5 . . ?
C20 N8 H8C 109.5 . . ?
H7A N7 H7B 109.5 . . ?
H7A N7 H7C 109.5 . . ?
H7B N7 H7C 109.5 . . ?
C12 N7 H7A 109.5 . . ?
C12 N7 H7B 109.5 . . ?
C12 N7 H7C 109.5 . . ?
H9A N9 H9B 109.5 . . ?
H9A N9 H9C 109.5 . . ?
H9B N9 H9C 109.5 . . ?
C13 N9 H9A 109.5 . . ?
C13 N9 H9B 109.5 . . ?
C13 N9 H9C 109.5 . . ?
H3A N3 H3B 109.5 . . ?
H3A N3 H3C 109.5 . . ?
H3B N3 H3C 109.5 . . ?
C28 N3 H3A 109.5 . . ?
C28 N3 H3B 109.5 . . ?
C28 N3 H3C 109.5 . . ?
H2A N2 H2B 109.5 . . ?
H2A N2 H2C 109.5 . . ?
H2B N2 H2C 109.5 . . ?
C21 N2 H2A 109.5 . . ?
C21 N2 H2B 109.5 . . ?
C21 N2 H2C 109.5 . . ?
N8 C20 H20A 109.5 . . ?
N8 C20 H20B 109.5 . . ?
N8 C20 C19 110.8(14) . . ?
H20A C20 H20B 108.1 . . ?
C19 C20 H20A 109.5 . . ?
C19 C20 H20B 109.5 . . ?
H5C N5 H5D 109.5 . . ?
H5C N5 H5E 109.5 . . ?
H5D N5 H5E 109.5 . . ?
C36 N5 H5C 109.5 . . ?
C36 N5 H5D 109.5 . . ?
C36 N5 H5E 109.5 . . ?
H4A N4 H4B 109.5 . . ?
H4A N4 H4C 109.5 . . ?
H4B N4 H4C 109.5 . . ?
C29 N4 H4A 109.5 . . ?
C29 N4 H4B 109.5 . . ?
C29 N4 H4C 109.5 . . ?
N2 C21 H21A 108.8 . . ?
N2 C21 H21B 108.8 . . ?
N2 C21 C22 113.8(18) . . ?
H21A C21 H21B 107.7 . . ?
C22 C21 H21A 108.8 . . ?
C22 C21 H21B 108.8 . . ?
N9 C13 H13A 109.2 . . ?
N9 C13 H13B 109.2 . . ?
H13A C13 H13B 107.9 . . ?
C14 C13 N9 112.0(15) . . ?
C14 C13 H13A 109.2 . . ?
C14 C13 H13B 109.2 . . ?
C20 C19 H19A 109.6 . . ?
C20 C19 H19B 109.6 . . ?
H19A C19 H19B 108.1 . . ?
C18 C19 C20 110.4(17) . . ?
C18 C19 H19A 109.6 . . ?
C18 C19 H19B 109.6 . . ?
N5 C36 H36A 108.3 . . ?
N5 C36 H36B 108.3 . . ?
N5 C36 C35 116(2) . . ?
H36A C36 H36B 107.4 . . ?
C35 C36 H36A 108.3 . . ?
C35 C36 H36B 108.3 . . ?
N7 C12 H12A 109.4 . . ?
N7 C12 H12B 109.4 . . ?
N7 C12 C11 111.1(16) . . ?
H12A C12 H12B 108.0 . . ?
C11 C12 H12A 109.4 . . ?
C11 C12 H12B 109.4 . . ?
C19 C18 H18A 108.5 . . ?
C19 C18 H18B 108.5 . . ?
H18A C18 H18B 107.5 . . ?
C17 C18 C19 115(2) . . ?
C17 C18 H18A 108.5 . . ?
C17 C18 H18B 108.5 . . ?
N3 C28 H28A 108.5 . . ?
N3 C28 H28B 108.5 . . ?
H28A C28 H28B 107.5 . . ?
C27 C28 N3 115.3(19) . . ?
C27 C28 H28A 108.5 . . ?
C27 C28 H28B 108.5 . . ?
C18 C17 H17A 108.8 . . ?
C18 C17 H17B 108.8 . . ?
C18 C17 C16 114(2) . . ?
H17A C17 H17B 107.7 . . ?
C16 C17 H17A 108.8 . . ?
C16 C17 H17B 108.8 . . ?
C17 C16 H16A 108.5 . . ?
C17 C16 H16B 108.5 . . ?
H16A C16 H16B 107.5 . . ?
C15 C16 C17 115(2) . . ?
C15 C16 H16A 108.5 . . ?
C15 C16 H16B 108.5 . . ?
C16 C15 H15C 109.3 . . ?
C16 C15 H15D 109.3 . . ?
C16 C15 C14 112(2) . . ?
H15C C15 H15D 108.0 . . ?
C14 C15 H15C 109.3 . . ?
C14 C15 H15D 109.3 . . ?
C13 C14 C15 113.7(18) . . ?
C13 C14 H14A 108.8 . . ?
C13 C14 H14B 108.8 . . ?
C15 C14 H14A 108.8 . . ?
C15 C14 H14B 108.8 . . ?
H14A C14 H14B 107.7 . . ?
C12 C11 H11A 108.2 . . ?
C12 C11 H11B 108.2 . . ?
H11A C11 H11B 107.4 . . ?
C10 C11 C12 116.3(19) . . ?
C10 C11 H11A 108.2 . . ?
C10 C11 H11B 108.2 . . ?
H37A C37 H37B 107.3 . . ?
C7 C37 H37A 108.1 . . ?
C7 C37 H37B 108.1 . . ?
C7 C37 C5 117(2) . . ?
C5 C37 H37A 108.1 . . ?
C5 C37 H37B 108.1 . . ?
C21 C22 H22A 108.9 . . ?
C21 C22 H22B 108.9 . . ?
C21 C22 C23 113(2) . . ?
H22A C22 H22B 107.7 . . ?
C23 C22 H22A 108.9 . . ?
C23 C22 H22B 108.9 . . ?
H9D C9 H9E 107.4 . . ?
C8 C9 H9D 108.3 . . ?
C8 C9 H9E 108.3 . . ?
C8 C9 C10 116(2) . . ?
C10 C9 H9D 108.3 . . ?
C10 C9 H9E 108.3 . . ?
C37 C7 H7D 108.2 . . ?
C37 C7 H7E 108.2 . . ?
H7D C7 H7E 107.4 . . ?
C8 C7 C37 116(3) . . ?
C8 C7 H7D 108.2 . . ?
C8 C7 H7E 108.2 . . ?
H24A C24 H24B 106.5 . . ?
C25 C24 H24A 106.5 . . ?
C25 C24 H24B 106.5 . . ?
C23 C24 H24A 106.5 . . ?
C23 C24 H24B 106.5 . . ?
C23 C24 C25 123(3) . . ?
C24 C25 H25C 107.4 . . ?
C24 C25 H25D 107.4 . . ?
C24 C25 C26 120(3) . . ?
H25C C25 H25D 106.9 . . ?
C26 C25 H25C 107.4 . . ?
C26 C25 H25D 107.4 . . ?
C36 C35 H35A 107.1 . . ?
C36 C35 H35B 107.1 . . ?
H35A C35 H35B 106.8 . . ?
C34 C35 C36 121(3) . . ?
C34 C35 H35A 107.1 . . ?
C34 C35 H35B 107.1 . . ?
C9 C8 C7 117(3) . . ?
C9 C8 H8D 108.0 . . ?
C9 C8 H8E 108.0 . . ?
C7 C8 H8D 108.0 . . ?
C7 C8 H8E 108.0 . . ?
H8D C8 H8E 107.3 . . ?
N4 C29 H29A 107.1 . . ?
N4 C29 H29B 107.1 . . ?
H29A C29 H29B 106.8 . . ?
C30 C29 N4 121(3) . . ?
C30 C29 H29A 107.1 . . ?
C30 C29 H29B 107.1 . . ?
C28 C27 H27A 108.7 . . ?
C28 C27 H27B 108.7 . . ?
C28 C27 C26 114(3) . . ?
H27A C27 H27B 107.6 . . ?
C26 C27 H27A 108.7 . . ?
C26 C27 H27B 108.7 . . ?
C29 C30 H30A 109.8 . . ?
C29 C30 H30B 109.8 . . ?
C29 C30 C31 109(3) . . ?
H30A C30 H30B 108.3 . . ?
C31 C30 H30A 109.8 . . ?
C31 C30 H30B 109.8 . . ?
H32C C32 H32D 108.0 . . ?
C31 C32 H32C 109.3 . . ?
C31 C32 H32D 109.3 . . ?
C31 C32 C33 112(3) . . ?
C33 C32 H32C 109.3 . . ?
C33 C32 H32D 109.3 . . ?
C30 C31 H31A 105.2 . . ?
C30 C31 H31B 105.2 . . ?
C32 C31 C30 128(3) . . ?
C32 C31 H31A 105.2 . . ?
C32 C31 H31B 105.2 . . ?
H31A C31 H31B 105.9 . . ?
C11 C10 C9 117(2) . . ?
C11 C10 H10A 108.1 . . ?
C11 C10 H10B 108.1 . . ?
C9 C10 H10A 108.1 . . ?
C9 C10 H10B 108.1 . . ?
H10A C10 H10B 107.3 . . ?
C22 C23 H23A 107.1 . . ?
C22 C23 H23B 107.1 . . ?
C24 C23 C22 121(3) . . ?
C24 C23 H23A 107.1 . . ?
C24 C23 H23B 107.1 . . ?
H23A C23 H23B 106.8 . . ?
C25 C26 C27 114(3) . . ?
C25 C26 H26A 108.8 . . ?
C25 C26 H26B 108.8 . . ?
C27 C26 H26A 108.8 . . ?
C27 C26 H26B 108.8 . . ?
H26A C26 H26B 107.7 . . ?
C32 C33 H33A 108.3 . . ?
C32 C33 H33B 108.3 . . ?
H33A C33 H33B 107.4 . . ?
C34 C33 C32 116(3) . . ?
C34 C33 H33A 108.3 . . ?
C34 C33 H33B 108.3 . . ?
H1A N1 H1B 109.5 . . ?
H1A N1 H1C 109.5 . . ?
H1B N1 H1C 109.5 . . ?
C1 N1 H1A 109.5 . . ?
C1 N1 H1B 109.5 . . ?
C1 N1 H1C 109.5 . . ?
N1 C1 H1D 108.9 . . ?
N1 C1 H1E 108.9 . . ?
H1D C1 H1E 107.7 . . ?
C2 C1 N1 113.3(13) . . ?
C2 C1 H1D 108.9 . . ?
C2 C1 H1E 108.9 . . ?
C1 C2 H2D 108.8 . . ?
C1 C2 H2E 108.8 . . ?
C1 C2 C3 113.6(14) . . ?
H2D C2 H2E 107.7 . . ?
C3 C2 H2D 108.8 . . ?
C3 C2 H2E 108.8 . . ?
C2 C3 H3D 108.2 . . ?
C2 C3 H3E 108.2 . . ?
H3D C3 H3E 107.4 . . ?
C4 C3 C2 116.2(15) . . ?
C4 C3 H3D 108.2 . . ?
C4 C3 H3E 108.2 . . ?
C3 C4 C4 118.8(19) . 2_577 ?
C3 C4 H4D 107.6 . . ?
C3 C4 H4E 107.6 . . ?
C4 C4 H4D 107.6 2_577 . ?
C4 C4 H4E 107.6 2_577 . ?
H4D C4 H4E 107.0 . . ?
C35 C34 H34A 108.9 . . ?
C35 C34 H34B 108.9 . . ?
C33 C34 C35 113(3) . . ?
C33 C34 H34A 108.9 . . ?
C33 C34 H34B 108.9 . . ?
H34A C34 H34B 107.7 . . ?
H6A N6 H6B 109.5 . . ?
C5 N6 H6A 107.3 . . ?
C5 N6 H6B 112.4 . . ?
C37 C5 H5F 108.5 . . ?
C37 C5 H5G 108.5 . . ?
N6 C5 C37 115(2) . . ?
N6 C5 H5F 108.5 . . ?
N6 C5 H5G 108.5 . . ?
H5F C5 H5G 107.5 . . ?
H39A O39 H39B 104.5 . . ?
H38A O38 H38B 104.5 . . ?
H37C O37 H37D 104.5 . . ?
O1_1 S1_1 O2_1 108.3(18) . . ?
O1_1 S1_1 O4_1 109.5(17) . . ?
O3_1 S1_1 O1_1 115.4(17) . . ?
O3_1 S1_1 O2_1 108.1(18) . . ?
O3_1 S1_1 O4_1 109.0(18) . . ?
O4_1 S1_1 O2_1 106.1(17) . . ?

loop_
_geom_bond_atom_site_label_1
_geom_bond_atom_site_label_2
_geom_bond_distance
_geom_bond_site_symmetry_2
_geom_bond_publ_flag
Ti1 O20 2.004(9) . ?
Ti1 O17 1.738(8) . ?
Ti1 O25 2.155(8) . ?
Ti1 O26 1.966(9) . ?
Ti1 O27 1.941(9) . ?
Ti1 O21 1.974(8) . ?
Ti2 O17 1.942(8) . ?
Ti2 O16 2.016(9) . ?
Ti2 O15 2.185(9) . ?
Ti2 O10 1.970(9) . ?
Ti2 O9 1.984(9) . ?
Ti2 O14 1.699(8) . ?
Ti4 O33 1.908(8) . ?
Ti4 O41 1.984(9) . ?
Ti4 O30 1.980(9) . ?
Ti4 O27 1.726(9) . ?
Ti4 O31 2.014(10) . ?
Ti4 O32 2.193(9) . ?
Ti3 O33 1.733(8) . ?
Ti3 O14 1.947(8) . ?
Ti3 O4 1.988(9) . ?
Ti3 O6 1.993(11) . ?
Ti3 O34 1.993(11) . ?
Ti3 O5 2.147(10) . ?
S6 O10 1.528(10) . ?
S6 O11 1.463(9) . ?
S6 O13 1.464(9) . ?
S6 O12 1.446(9) . ?
S4 O20 1.505(9) . ?
S4 O16 1.505(9) . ?
S4 O19 1.448(9) . ?
S4 O18 1.433(10) . ?
S3 O21 1.528(9) . ?
S3 O24 1.463(9) . ?
S3 O22 1.448(11) . ?
S3 O23 1.451(11) . ?
S8 O4 1.503(9) . ?
S8 O3 1.443(10) . ?
S8 O2 1.465(12) . ?
S8 O1 1.436(11) . ?
S7 O34 1.493(10) . ?
S7 O31 1.499(10) . ?
S7 O36 1.438(10) . ?
S7 O35 1.436(11) . ?
S5 O9 1.522(8) . ?
S5 O6 1.476(10) . ?
S5 O7 1.429(11) . ?
S5 O8 1.446(13) . ?
S2 O26 1.506(9) . ?
S2 O30 1.493(10) . ?
S2 O29 1.486(13) . ?
S2 O28 1.366(11) . ?
S1 O41 1.483(8) . ?
S1 O42 1.441(11) . ?
S1 O44 1.493(14) . ?
S1 O43 1.389(16) . ?
O25 H25A 0.8883 . ?
O25 H25B 0.8878 . ?
O15 H15A 0.9157 . ?
O15 H15B 0.9156 . ?
O32 H32A 0.9065 . ?
O32 H32B 0.9072 . ?
O5 H5A 0.8704 . ?
O5 H5B 0.8687 . ?
N8 H8A 0.9100 . ?
N8 H8B 0.9100 . ?
N8 H8C 0.9100 . ?
N8 C20 1.45(2) . ?
N7 H7A 0.9100 . ?
N7 H7B 0.9100 . ?
N7 H7C 0.9100 . ?
N7 C12 1.47(2) . ?
N9 H9A 0.9100 . ?
N9 H9B 0.9100 . ?
N9 H9C 0.9100 . ?
N9 C13 1.47(2) . ?
N3 H3A 0.9100 . ?
N3 H3B 0.9100 . ?
N3 H3C 0.9100 . ?
N3 C28 1.46(2) . ?
N2 H2A 0.9100 . ?
N2 H2B 0.9100 . ?
N2 H2C 0.9100 . ?
N2 C21 1.43(2) . ?
C20 H20A 0.9900 . ?
C20 H20B 0.9900 . ?
C20 C19 1.51(3) . ?
N5 H5C 0.9100 . ?
N5 H5D 0.9100 . ?
N5 H5E 0.9100 . ?
N5 C36 1.448(10) . ?
N4 H4A 0.9100 . ?
N4 H4B 0.9100 . ?
N4 H4C 0.9100 . ?
N4 C29 1.449(10) . ?
C21 H21A 0.9900 . ?
C21 H21B 0.9900 . ?
C21 C22 1.448(10) . ?
C13 H13A 0.9900 . ?
C13 H13B 0.9900 . ?
C13 C14 1.47(3) . ?
C19 H19A 0.9900 . ?
C19 H19B 0.9900 . ?
C19 C18 1.471(17) . ?
C36 H36A 0.9900 . ?
C36 H36B 0.9900 . ?
C36 C35 1.455(10) . ?
C12 H12A 0.9900 . ?
C12 H12B 0.9900 . ?
C12 C11 1.50(3) . ?
C18 H18A 0.9900 . ?
C18 H18B 0.9900 . ?
C18 C17 1.47(3) . ?
C28 H28A 0.9900 . ?
C28 H28B 0.9900 . ?
C28 C27 1.447(10) . ?
C17 H17A 0.9900 . ?
C17 H17B 0.9900 . ?
C17 C16 1.50(3) . ?
C16 H16A 0.9900 . ?
C16 H16B 0.9900 . ?
C16 C15 1.477(17) . ?
C15 H15C 0.9900 . ?
C15 H15D 0.9900 . ?
C15 C14 1.49(3) . ?
C14 H14A 0.9900 . ?
C14 H14B 0.9900 . ?
C11 H11A 0.9900 . ?
C11 H11B 0.9900 . ?
C11 C10 1.456(10) . ?
C37 H37A 0.9900 . ?
C37 H37B 0.9900 . ?
C37 C7 1.450(10) . ?
C37 C5 1.457(10) . ?
C22 H22A 0.9900 . ?
C22 H22B 0.9900 . ?
C22 C23 1.454(10) . ?
C9 H9D 0.9900 . ?
C9 H9E 0.9900 . ?
C9 C8 1.445(10) . ?
C9 C10 1.456(10) . ?
C7 H7D 0.9900 . ?
C7 H7E 0.9900 . ?
C7 C8 1.45(4) . ?
C24 H24A 0.9900 . ?
C24 H24B 0.9900 . ?
C24 C25 1.448(10) . ?
C24 C23 1.445(10) . ?
C25 H25C 0.9900 . ?
C25 H25D 0.9900 . ?
C25 C26 1.449(10) . ?
C35 H35A 0.9900 . ?
C35 H35B 0.9900 . ?
C35 C34 1.454(10) . ?
C8 H8D 0.9900 . ?
C8 H8E 0.9900 . ?
C29 H29A 0.9900 . ?
C29 H29B 0.9900 . ?
C29 C30 1.441(10) . ?
C27 H27A 0.9900 . ?
C27 H27B 0.9900 . ?
C27 C26 1.453(10) . ?
C30 H30A 0.9900 . ?
C30 H30B 0.9900 . ?
C30 C31 1.452(10) . ?
C32 H32C 0.9900 . ?
C32 H32D 0.9900 . ?
C32 C31 1.449(10) . ?
C32 C33 1.453(10) . ?
C31 H31A 0.9900 . ?
C31 H31B 0.9900 . ?
C10 H10A 0.9900 . ?
C10 H10B 0.9900 . ?
C23 H23A 0.9900 . ?
C23 H23B 0.9900 . ?
C26 H26A 0.9900 . ?
C26 H26B 0.9900 . ?
C33 H33A 0.9900 . ?
C33 H33B 0.9900 . ?
C33 C34 1.446(10) . ?
N1 H1A 0.9100 . ?
N1 H1B 0.9100 . ?
N1 H1C 0.9100 . ?
N1 C1 1.49(2) . ?
C1 H1D 0.9900 . ?
C1 H1E 0.9900 . ?
C1 C2 1.480(15) . ?
C2 H2D 0.9900 . ?
C2 H2E 0.9900 . ?
C2 C3 1.49(2) . ?
C3 H3D 0.9900 . ?
C3 H3E 0.9900 . ?
C3 C4 1.481(15) . ?
C4 C4 1.50(4) 2_577 ?
C4 H4D 0.9900 . ?
C4 H4E 0.9900 . ?
C34 H34A 0.9900 . ?
C34 H34B 0.9900 . ?
N6 H6A 0.9099 . ?
N6 H6B 0.9098 . ?
N6 C5 1.449(10) . ?
C5 H5F 0.9900 . ?
C5 H5G 0.9900 . ?
O39 H39A 0.8700 . ?
O39 H39B 0.8696 . ?
O38 H38A 0.8703 . ?
O38 H38B 0.8701 . ?
O37 H37C 0.8707 . ?
O37 H37D 0.8701 . ?
S1_1 O1_1 1.479(18) . ?
S1_1 O2_1 1.519(19) . ?
S1_1 O3_1 1.476(18) . ?
S1_1 O4_1 1.509(18) . ?

loop_
_geom_torsion_atom_site_label_1
_geom_torsion_atom_site_label_2
_geom_torsion_atom_site_label_3
_geom_torsion_atom_site_label_4
_geom_torsion
_geom_torsion_site_symmetry_1
_geom_torsion_site_symmetry_2
_geom_torsion_site_symmetry_3
_geom_torsion_site_symmetry_4
_geom_torsion_publ_flag
O33 Ti4 O27 Ti1 70.6(9) . . . . ?
O20 Ti1 O17 Ti2 27.6(9) . . . . ?
O20 S4 O16 Ti2 -48.7(8) . . . . ?
O17 Ti2 O14 Ti3 68.4(8) . . . . ?
O16 Ti2 O14 Ti3 155.5(8) . . . . ?
O16 S4 O20 Ti1 40.9(9) . . . . ?
O19 S4 O20 Ti1 156.2(7) . . . . ?
O19 S4 O16 Ti2 -164.4(7) . . . . ?
O10 Ti2 O14 Ti3 -116.3(8) . . . . ?
O11 S6 O10 Ti2 -98.0(9) . . . . ?
O9 Ti2 O14 Ti3 -24.1(8) . . . . ?
O9 S5 O6 Ti3 -29.1(12) . . . . ?
O13 S6 O10 Ti2 143.7(8) . . . . ?
O14 Ti3 O33 Ti4 -63.8(9) . . . . ?
O26 Ti1 O17 Ti2 -153.0(8) . . . . ?
O26 S2 O30 Ti4 -21.8(10) . . . . ?
O41 Ti4 O27 Ti1 -115.3(9) . . . . ?
O30 Ti4 O27 Ti1 -22.4(9) . . . . ?
O30 S2 O26 Ti1 34.1(10) . . . . ?
O4 Ti3 O33 Ti4 118.3(9) . . . . ?
O12 S6 O10 Ti2 23.7(10) . . . . ?
O6 Ti3 O33 Ti4 -151.5(9) . . . . ?
O6 S5 O9 Ti2 26.9(10) . . . . ?
O34 Ti3 O33 Ti4 26.8(9) . . . . ?
O34 S7 O31 Ti4 0.5(12) . . . . ?
O27 Ti1 O17 Ti2 -64.8(9) . . . . ?
O18 S4 O20 Ti1 -79.0(9) . . . . ?
O18 S4 O16 Ti2 70.8(9) . . . . ?
O21 Ti1 O17 Ti2 118.9(8) . . . . ?
O24 S3 O21 Ti1 -177.1(8) . . . . ?
O31 Ti4 O27 Ti1 157.8(8) . . . . ?
O31 S7 O34 Ti3 -17.1(11) . . . . ?
O36 S7 O34 Ti3 101.3(9) . . . . ?
O36 S7 O31 Ti4 -117.4(11) . . . . ?
O42 S1 O41 Ti4 -44.6(14) . . . . ?
O22 S3 O21 Ti1 64.7(10) . . . . ?
O3 S8 O4 Ti3 140.9(10) . . . . ?
O35 S7 O34 Ti3 -135.5(9) . . . . ?
O35 S7 O31 Ti4 118.3(11) . . . . ?
N8 C20 C19 C18 -178.1(16) . . . . ?
O23 S3 O21 Ti1 -57.3(10) . . . . ?
O2 S8 O4 Ti3 -99.5(11) . . . . ?
O7 S5 O9 Ti2 -91.5(10) . . . . ?
O7 S5 O6 Ti3 89.4(11) . . . . ?
O8 S5 O9 Ti2 144.9(9) . . . . ?
O8 S5 O6 Ti3 -145.6(10) . . . . ?
O1 S8 O4 Ti3 21.8(13) . . . . ?
N7 C12 C11 C10 166(2) . . . . ?
O29 S2 O26 Ti1 -77.8(11) . . . . ?
O29 S2 O30 Ti4 91.4(10) . . . . ?
N9 C13 C14 C15 -71(2) . . . . ?
N3 C28 C27 C26 175(3) . . . . ?
O28 S2 O26 Ti1 158.6(10) . . . . ?
O28 S2 O30 Ti4 -146.2(10) . . . . ?
O44 S1 O41 Ti4 -160.8(12) . . . . ?
N2 C21 C22 C23 154(3) . . . . ?
C20 C19 C18 C17 -169.6(19) . . . . ?
N5 C36 C35 C34 160(3) . . . . ?
N4 C29 C30 C31 175(3) . . . . ?
C21 C22 C23 C24 -169(3) . . . . ?
C19 C18 C17 C16 168(2) . . . . ?
C36 C35 C34 C33 87(5) . . . . ?
C12 C11 C10 C9 -175(3) . . . . ?
C18 C17 C16 C15 -165(2) . . . . ?
C28 C27 C26 C25 112(4) . . . . ?
C17 C16 C15 C14 169(2) . . . . ?
C16 C15 C14 C13 -170.7(18) . . . . ?
C37 C7 C8 C9 -66(4) . . . . ?
C7 C37 C5 N6 179(3) . . . . ?
C24 C25 C26 C27 176(3) . . . . ?
C25 C24 C23 C22 58(6) . . . . ?
C8 C9 C10 C11 176(3) . . . . ?
C29 C30 C31 C32 -92(6) . . . . ?
C32 C33 C34 C35 170(4) . . . . ?
C31 C32 C33 C34 155(4) . . . . ?
C10 C9 C8 C7 -175(3) . . . . ?
C23 C24 C25 C26 171(4) . . . . ?
C33 C32 C31 C30 -167(4) . . . . ?
O43 S1 O41 Ti4 81.6(15) . . . . ?
N1 C1 C2 C3 -178.7(14) . . . . ?
C1 C2 C3 C4 179.1(15) . . . . ?
C2 C3 C4 C4 178.3(19) . . . 2_577 ?
C5 C37 C7 C8 -150(3) . . . . ?

loop_
_smtbx_masks_void_nr
_smtbx_masks_void_average_x
_smtbx_masks_void_average_y
_smtbx_masks_void_average_z
_smtbx_masks_void_volume
_smtbx_masks_void_count_electrons
_smtbx_masks_void_content
1 0.000 0.000 0.500 80.0 29.0 '3 water'
2 0.200 0.228 0.174 11.8 0.0 ?
3 0.500 0.000 0.500 117.6 46.6 '5 water'
4 0.800 0.772 0.826 11.8 0.0 ?
